data_7020947
loop_
_publ_author_name
'Mathias, Jenny-Lee'
'Arora, Himanshu'
'Lavi, Ronit'
'Vezin, Herv\'e'
'Yufit, Dmitry'
'Orio, Maylis'
'Aliaga-Alcade, N\'uria'
'Benisvy, Laurent'

_publ_section_title
;
 Redox-switchable tetra-copper assembly of N,N-,
 N,O-phenolate-phenanthroimidazolate bridging ligands.
;
_journal_issue 7
_journal_name_full 'Dalton transactions (Cambridge, England : 2003)'
_journal_page_first 2358
_journal_page_last 2361
_journal_paper_doi 10.1039/c2dt32585c
_journal_volume 42
_journal_year 2013
_chemical_formula_moiety '2(C58 H64 Cu2 N8 O4 S2), C2 H6 O S, 4(C4 H10 O)'
_chemical_formula_sum 'C134 H174 Cu4 N16 O13 S5'
_chemical_formula_weight 2631.35
_chemical_name_systematic
;
?
;
_space_group_crystal_system monoclinic
_space_group_IT_number 15
_space_group_name_Hall '-C 2yc'
_space_group_name_H-M_alt 'C 1 2/c 1'
_symmetry_space_group_name_Hall '-C 2yc'
_symmetry_space_group_name_H-M 'C 1 2/c 1'
_atom_sites_solution_hydrogens geom
_atom_sites_solution_primary direct
_atom_sites_solution_secondary difmap
_audit_creation_date 2012-07-03
_audit_creation_method
;
Olex2 1.2-beta
(compiled 2012.05.09 svn.r2324, GUI svn.r4230)
;
_cell_angle_alpha 90.00
_cell_angle_beta 93.183(10)
_cell_angle_gamma 90.00
_cell_formula_units_Z 4
_cell_length_a 34.6970(14)
_cell_length_b 10.1721(4)
_cell_length_c 40.0954(15)
_cell_measurement_reflns_used 6991
_cell_measurement_temperature 120
_cell_measurement_theta_max 28.75
_cell_measurement_theta_min 2.34
_cell_volume 14129.5(10)
_computing_cell_refinement 'SAINT v6.45A (Bruker, 2003)'
_computing_data_collection 'SMART v5.625 (Bruker, 2001)'
_computing_data_reduction 'SAINT v6.45A (Bruker, 2003)'
_computing_molecular_graphics
;
O. V. Dolomanov, L. J. Bourhis, R. J. Gildea, J. A. K. Howard and H. Puschmann,
OLEX2: a complete structure solution, refinement and analysis program.
J. Appl. Cryst. (2009). 42, 339-341.
;
_computing_publication_material
;
O. V. Dolomanov, L. J. Bourhis, R. J. Gildea, J. A. K. Howard and H. Puschmann,
OLEX2: a complete structure solution, refinement and analysis program.
J. Appl. Cryst. (2009). 42, 339-341.
;
_computing_structure_refinement
;
XL, G.M. Sheldrick, Acta Cryst.
(2008). A64, 112-122
;
_computing_structure_solution
;
XS, G.M. Sheldrick, Acta Cryst.
(2008). A64, 112-122
;
_diffrn_ambient_temperature 120
_diffrn_detector 'CCD area detector'
_diffrn_detector_area_resol_mean 5.6
_diffrn_detector_type 'Bruker SMART CCD 6000 area detector'
_diffrn_measured_fraction_theta_full 0.999
_diffrn_measured_fraction_theta_max 0.999
_diffrn_measurement_device 'three-circle diffractometer'
_diffrn_measurement_device_type 'Bruker SMART CCD 6000 area detector'
_diffrn_measurement_method '\w scans'
_diffrn_radiation_monochromator graphite
_diffrn_radiation_probe x-ray
_diffrn_radiation_type MoK\a
_diffrn_radiation_wavelength 0.71073
_diffrn_radiation_xray_symbol K-L~3~
_diffrn_reflns_av_R_equivalents 0.0552
_diffrn_reflns_av_unetI/netI 0.0594
_diffrn_reflns_limit_h_max 47
_diffrn_reflns_limit_h_min -47
_diffrn_reflns_limit_k_max 13
_diffrn_reflns_limit_k_min 0
_diffrn_reflns_limit_l_max 54
_diffrn_reflns_limit_l_min 0
_diffrn_reflns_number 72250
_diffrn_reflns_theta_full 29.00
_diffrn_reflns_theta_max 29.00
_diffrn_reflns_theta_min 1.60
_diffrn_source 'sealed X-ray tube'
_diffrn_source_target Mo
_diffrn_source_type 'sealed X-ray tube'
_exptl_absorpt_coefficient_mu 0.729
_exptl_absorpt_correction_T_max 0.729
_exptl_absorpt_correction_T_min 0.0300
_exptl_absorpt_correction_type multi-scan
_exptl_absorpt_process_details
;
SADABS-2006/1 (Bruker,2006) was used for absorption correction.
R(int) was 0.0795 before and 0.0346 after correction.
The Ratio of minimum to maximum transmission is 0.0374391613628.
The \l/2 correction factor is 0.0015
;
_exptl_crystal_colour black
_exptl_crystal_colour_lustre dull
_exptl_crystal_colour_modifier dark
_exptl_crystal_colour_primary red
_exptl_crystal_density_diffrn 1.237
_exptl_crystal_density_method 'not measured'
_exptl_crystal_description prism
_exptl_crystal_F_000 5560
_exptl_crystal_size_max 0.52
_exptl_crystal_size_mid 0.2
_exptl_crystal_size_min 0.16
_refine_diff_density_max 2.515
_refine_diff_density_min -1.007
_refine_diff_density_rms 0.135
_refine_ls_extinction_method none
_refine_ls_goodness_of_fit_ref 1.076
_refine_ls_hydrogen_treatment constr
_refine_ls_matrix_type full
_refine_ls_number_parameters 776
_refine_ls_number_reflns 18778
_refine_ls_number_restraints 7
_refine_ls_restrained_S_all 1.077
_refine_ls_R_factor_all 0.1100
_refine_ls_R_factor_gt 0.0815
_refine_ls_shift/su_max 0.010
_refine_ls_shift/su_mean 0.000
_refine_ls_structure_factor_coef Fsqd
_refine_ls_weighting_details 'calc w=1/[\s^2^(Fo^2^)+(0.1600P)^2^+21.0000P] where P=(Fo^2^+2Fc^2^)/3'
_refine_ls_weighting_scheme calc
_refine_ls_wR_factor_gt 0.2416
_refine_ls_wR_factor_ref 0.2607
_reflns_number_gt 13055
_reflns_number_total 18778
_reflns_threshold_expression >2sigma(I)
_cod_data_source_file c2dt32585c.txt
_cod_data_source_block (I_DMSO)_19a
_cod_database_code 7020947

loop_
_space_group_symop_id
_space_group_symop_operation_xyz
1 'x, y, z'
2 '-x, y, -z+1/2'
3 'x+1/2, y+1/2, z'
4 '-x+1/2, y+1/2, -z+1/2'
5 '-x, -y, -z'
6 'x, -y, z-1/2'
7 '-x+1/2, -y+1/2, -z'
8 'x+1/2, -y+1/2, z-1/2'

loop_
_atom_site_label
_atom_site_type_symbol
_atom_site_fract_x
_atom_site_fract_y
_atom_site_fract_z
_atom_site_U_iso_or_equiv
_atom_site_adp_type
_atom_site_occupancy
_atom_site_symmetry_multiplicity
_atom_site_calc_flag
_atom_site_refinement_flags
_atom_site_disorder_assembly
_atom_site_disorder_group
Cu1 Cu 0.408740(12) 0.08302(5) 0.135654(10) 0.02122(13) Uani 1 1 d . A .
Cu2 Cu 0.368738(12) 0.23664(5) 0.320724(11) 0.02362(13) Uani 1 1 d . . .
S1 S 0.43299(6) -0.1878(2) 0.09976(7) 0.0694(8) Uani 0.70 1 d P A 1
S1A S 0.46725(11) -0.1541(6) 0.10896(13) 0.0588(15) Uani 0.30 1 d P A 2
S2 S 0.30991(4) 0.46160(13) 0.28065(3) 0.0442(3) Uani 1 1 d D . .
S3 S 0.47131(14) 0.3197(4) -0.00726(11) 0.0912(15) Uani 0.50 1 d PD . .
O1 O 0.38168(8) 0.0753(3) 0.09269(7) 0.0267(6) Uiso 1 1 d . . .
O2 O 0.32663(8) 0.2328(3) 0.34865(7) 0.0256(5) Uiso 1 1 d . . .
O3 O 0.43892(10) -0.1134(3) 0.13251(8) 0.0416(8) Uiso 1 1 d . . .
O4 O 0.35235(9) 0.4507(3) 0.29340(8) 0.0374(7) Uani 1 1 d D . .
O5 O 0.15097(15) 0.2514(4) 0.13814(13) 0.0693(13) Uani 1 1 d . . .
O6 O 0.46900(12) -0.3800(4) 0.20743(10) 0.0532(9) Uiso 1 1 d . . .
O7 O 0.4857(3) 0.3207(12) -0.0427(2) 0.102(4) Uiso 0.50 1 d PD . .
N1 N 0.45046(9) 0.1845(3) 0.11829(7) 0.0228(6) Uani 1 1 d . . .
N2 N 0.47298(9) 0.3562(3) 0.08828(8) 0.0267(7) Uani 1 1 d . . .
N3 N 0.60076(9) 0.3480(3) 0.14700(8) 0.0234(6) Uani 1 1 d . . .
N4 N 0.57723(8) 0.1483(3) 0.18228(7) 0.0209(6) Uani 1 1 d . . .
N5 N 0.34058(9) 0.1454(3) 0.28525(7) 0.0228(6) Uani 1 1 d . . .
N6 N 0.29865(9) -0.0054(3) 0.26256(7) 0.0227(6) Uani 1 1 d . . .
N7 N 0.36672(9) -0.0183(3) 0.15745(8) 0.0234(6) Uani 1 1 d . . .
N8 N 0.41244(8) 0.1686(3) 0.18206(7) 0.0206(6) Uani 1 1 d . . .
C1 C 0.44330(11) 0.2739(4) 0.09354(9) 0.0243(7) Uani 1 1 d . A .
C2 C 0.50136(10) 0.3152(4) 0.11065(9) 0.0244(7) Uani 1 1 d . A .
C3 C 0.53972(10) 0.3686(4) 0.11546(9) 0.0236(7) Uani 1 1 d . . .
C4 C 0.55402(11) 0.4784(4) 0.09921(10) 0.0279(8) Uani 1 1 d . A .
H4 H 0.5386 0.5222 0.0831 0.033 Uiso 1 1 calc R . .
C5 C 0.59073(11) 0.5210(4) 0.10721(10) 0.0281(8) Uani 1 1 d . . .
H5 H 0.6004 0.5945 0.0967 0.034 Uiso 1 1 calc R A .
C6 C 0.61352(11) 0.4528(4) 0.13133(10) 0.0267(8) Uani 1 1 d . A .
H6 H 0.6385 0.4820 0.1366 0.032 Uiso 1 1 calc R . .
C7 C 0.56378(10) 0.3070(4) 0.14006(9) 0.0215(7) Uani 1 1 d . A .
C8 C 0.55093(10) 0.1985(4) 0.15950(8) 0.0213(7) Uani 1 1 d . . .
C9 C 0.56727(11) 0.0474(4) 0.20097(10) 0.0256(8) Uani 1 1 d . . .
H9 H 0.5853 0.0126 0.2166 0.031 Uiso 1 1 calc R A .
C10 C 0.53029(11) -0.0084(4) 0.19785(10) 0.0279(8) Uani 1 1 d . A .
H10 H 0.5241 -0.0786 0.2114 0.033 Uiso 1 1 calc R . .
C11 C 0.50317(11) 0.0400(4) 0.17494(10) 0.0254(7) Uani 1 1 d . . .
H11 H 0.4787 0.0030 0.1728 0.030 Uiso 1 1 calc R A .
C12 C 0.51287(10) 0.1465(4) 0.15461(9) 0.0221(7) Uani 1 1 d . A .
C13 C 0.48839(10) 0.2092(4) 0.12919(9) 0.0213(7) Uani 1 1 d . A .
C14 C 0.40740(10) 0.2801(4) 0.07281(9) 0.0230(7) Uani 1 1 d . . .
C15 C 0.37989(11) 0.1768(4) 0.07146(9) 0.0241(7) Uani 1 1 d . A .
C16 C 0.34912(11) 0.1829(4) 0.04573(9) 0.0256(8) Uani 1 1 d . . .
C17 C 0.34615(11) 0.2949(4) 0.02607(9) 0.0267(8) Uani 1 1 d . A .
H17 H 0.3261 0.2985 0.0097 0.032 Uiso 1 1 calc R . .
C18 C 0.37115(11) 0.4032(4) 0.02901(9) 0.0256(8) Uani 1 1 d . . .
C19 C 0.40201(11) 0.3918(4) 0.05193(9) 0.0247(7) Uani 1 1 d . A .
H19 H 0.4199 0.4598 0.0538 0.030 Uiso 1 1 calc R . .
C20 C 0.32022(12) 0.0704(4) 0.04120(11) 0.0323(9) Uani 1 1 d . A .
C21 C 0.29225(14) 0.0918(5) 0.01018(13) 0.0446(12) Uani 1 1 d . . .
H21A H 0.2744 0.0198 0.0082 0.067 Uiso 1 1 calc R A .
H21B H 0.3067 0.0964 -0.0095 0.067 Uiso 1 1 calc R . .
H21C H 0.2783 0.1724 0.0127 0.067 Uiso 1 1 calc R . .
C22 C 0.29580(13) 0.0605(6) 0.07170(13) 0.0443(11) Uani 1 1 d . . .
H22A H 0.2801 0.1378 0.0731 0.066 Uiso 1 1 calc R A .
H22B H 0.3125 0.0532 0.0915 0.066 Uiso 1 1 calc R . .
H22C H 0.2795 -0.0157 0.0696 0.066 Uiso 1 1 calc R . .
C23 C 0.34137(15) -0.0607(5) 0.03568(13) 0.0427(11) Uani 1 1 d . . .
H23A H 0.3228 -0.1301 0.0325 0.064 Uiso 1 1 calc R A .
H23B H 0.3582 -0.0799 0.0549 0.064 Uiso 1 1 calc R . .
H23C H 0.3563 -0.0538 0.0163 0.064 Uiso 1 1 calc R . .
C24 C 0.36451(12) 0.5241(4) 0.00684(10) 0.0308(9) Uani 1 1 d . A .
C25 C 0.32293(14) 0.5726(5) 0.00933(13) 0.0435(11) Uani 1 1 d . . .
H25A H 0.3053 0.5043 0.0021 0.065 Uiso 1 1 calc R A .
H25B H 0.3188 0.6485 -0.0046 0.065 Uiso 1 1 calc R . .
H25C H 0.3187 0.5955 0.0321 0.065 Uiso 1 1 calc R . .
C26 C 0.37111(17) 0.4873(5) -0.02938(11) 0.0473(13) Uani 1 1 d . . .
H26A H 0.3554 0.4128 -0.0358 0.071 Uiso 1 1 calc R A .
H26B H 0.3978 0.4657 -0.0314 0.071 Uiso 1 1 calc R . .
H26C H 0.3643 0.5603 -0.0437 0.071 Uiso 1 1 calc R . .
C27 C 0.39168(15) 0.6361(5) 0.01669(15) 0.0477(13) Uani 1 1 d . . .
H27A H 0.3863 0.7099 0.0023 0.072 Uiso 1 1 calc R A .
H27B H 0.4179 0.6082 0.0146 0.072 Uiso 1 1 calc R . .
H27C H 0.3881 0.6610 0.0394 0.072 Uiso 1 1 calc R . .
C31 C 0.30822(10) 0.0707(4) 0.28903(9) 0.0227(7) Uani 1 1 d . . .
C32 C 0.32596(10) 0.0229(4) 0.24017(9) 0.0219(7) Uani 1 1 d . A .
C33 C 0.33033(10) -0.0319(4) 0.20754(9) 0.0213(7) Uani 1 1 d . . .
C34 C 0.30768(11) -0.1322(4) 0.19262(9) 0.0253(8) Uani 1 1 d . A .
H34 H 0.2882 -0.1712 0.2041 0.030 Uiso 1 1 calc R . .
C35 C 0.31468(11) -0.1724(4) 0.16058(9) 0.0268(8) Uani 1 1 d . . .
H35 H 0.2998 -0.2383 0.1502 0.032 Uiso 1 1 calc R A .
C36 C 0.34476(12) -0.1122(4) 0.14376(10) 0.0274(8) Uani 1 1 d . A .
H36 H 0.3493 -0.1397 0.1222 0.033 Uiso 1 1 calc R . .
C37 C 0.36058(10) 0.0198(4) 0.18928(9) 0.0218(7) Uani 1 1 d . A .
C38 C 0.38551(9) 0.1226(4) 0.20280(9) 0.0199(7) Uani 1 1 d . A .
C39 C 0.43405(11) 0.2703(4) 0.19215(10) 0.0248(7) Uani 1 1 d . A .
H39 H 0.4521 0.3028 0.1779 0.030 Uiso 1 1 calc R . .
C40 C 0.43087(11) 0.3308(4) 0.22316(10) 0.0260(8) Uani 1 1 d . . .
H40 H 0.4464 0.4023 0.2293 0.031 Uiso 1 1 calc R A .
C41 C 0.40449(10) 0.2834(4) 0.24462(9) 0.0235(7) Uani 1 1 d . A .
H41 H 0.4023 0.3224 0.2654 0.028 Uiso 1 1 calc R . .
C42 C 0.38086(10) 0.1758(4) 0.23501(9) 0.0211(7) Uani 1 1 d . . .
C43 C 0.35146(10) 0.1184(4) 0.25355(9) 0.0207(7) Uani 1 1 d . A .
C44 C 0.28609(10) 0.0738(4) 0.31914(9) 0.0222(7) Uani 1 1 d . . .
C45 C 0.29708(10) 0.1513(4) 0.34779(9) 0.0218(7) Uani 1 1 d . . .
C46 C 0.27514(10) 0.1388(4) 0.37675(9) 0.0225(7) Uani 1 1 d . . .
C47 C 0.24311(10) 0.0570(4) 0.37540(9) 0.0232(7) Uani 1 1 d . . .
H47 H 0.2289 0.0500 0.3943 0.028 Uiso 1 1 calc R . .
C48 C 0.23109(11) -0.0154(4) 0.34705(9) 0.0269(8) Uani 1 1 d . . .
C49 C 0.25321(11) -0.0067(4) 0.31936(9) 0.0261(8) Uani 1 1 d . . .
H49 H 0.2461 -0.0555 0.3004 0.031 Uiso 1 1 calc R . .
C50 C 0.28755(11) 0.2113(4) 0.40922(10) 0.0279(8) Uani 1 1 d . . .
C51 C 0.28865(13) 0.3610(4) 0.40353(11) 0.0351(9) Uani 1 1 d . . .
H51A H 0.3076 0.3813 0.3878 0.053 Uiso 1 1 calc R . .
H51B H 0.2952 0.4045 0.4243 0.053 Uiso 1 1 calc R . .
H51C H 0.2638 0.3905 0.3949 0.053 Uiso 1 1 calc R . .
C52 C 0.32775(13) 0.1645(5) 0.42205(11) 0.0390(10) Uani 1 1 d . . .
H52A H 0.3264 0.0739 0.4286 0.059 Uiso 1 1 calc R . .
H52B H 0.3365 0.2167 0.4409 0.059 Uiso 1 1 calc R . .
H52C H 0.3455 0.1736 0.4046 0.059 Uiso 1 1 calc R . .
C53 C 0.25983(13) 0.1865(5) 0.43696(10) 0.0371(10) Uani 1 1 d . . .
H53A H 0.2346 0.2181 0.4300 0.056 Uiso 1 1 calc R . .
H53B H 0.2689 0.2320 0.4569 0.056 Uiso 1 1 calc R . .
H53C H 0.2586 0.0940 0.4414 0.056 Uiso 1 1 calc R . .
C54 C 0.19514(13) -0.1039(5) 0.34670(10) 0.0362(10) Uani 1 1 d . . .
C55 C 0.16765(14) -0.0686(6) 0.31717(13) 0.0463(12) Uani 1 1 d . . .
H55A H 0.1793 -0.0904 0.2967 0.069 Uiso 1 1 calc R . .
H55B H 0.1622 0.0239 0.3176 0.069 Uiso 1 1 calc R . .
H55C H 0.1441 -0.1171 0.3186 0.069 Uiso 1 1 calc R . .
C56 C 0.20825(17) -0.2485(6) 0.34300(16) 0.0544(14) Uani 1 1 d . . .
H56A H 0.1870 -0.3062 0.3466 0.082 Uiso 1 1 calc R . .
H56B H 0.2290 -0.2669 0.3592 0.082 Uiso 1 1 calc R . .
H56C H 0.2169 -0.2620 0.3209 0.082 Uiso 1 1 calc R . .
C57 C 0.17371(18) -0.0943(8) 0.37891(14) 0.066(2) Uani 1 1 d . . .
H57A H 0.1651 -0.0056 0.3818 0.100 Uiso 1 1 calc R . .
H57B H 0.1907 -0.1190 0.3975 0.100 Uiso 1 1 calc R . .
H57C H 0.1518 -0.1523 0.3776 0.100 Uiso 1 1 calc R . .
C58 C 0.4612(4) -0.3386(12) 0.1105(3) 0.083(3) Uiso 0.70 1 d P A 1
H58A H 0.4492 -0.4152 0.0994 0.125 Uiso 0.70 1 d PR A 1
H58B H 0.4621 -0.3518 0.1348 0.125 Uiso 0.70 1 d PR A 1
H58C H 0.4875 -0.3276 0.1032 0.125 Uiso 0.70 1 d PR A 1
C58A C 0.4672(4) -0.3069(14) 0.0943(4) 0.029(3) Uiso 0.30 1 d P A 2
H58D H 0.4714 -0.3690 0.1129 0.043 Uiso 0.30 1 d PR A 2
H58E H 0.4880 -0.3160 0.0789 0.043 Uiso 0.30 1 d PR A 2
H58F H 0.4423 -0.3258 0.0825 0.043 Uiso 0.30 1 d PR A 2
C59 C 0.4545(3) -0.1180(11) 0.0709(3) 0.063(3) Uiso 0.70 1 d P A 1
H59A H 0.4720 -0.0507 0.0806 0.095 Uiso 0.70 1 d PR A 1
H59B H 0.4353 -0.0763 0.0555 0.095 Uiso 0.70 1 d PR A 1
H59C H 0.4694 -0.1821 0.0586 0.095 Uiso 0.70 1 d PR A 1
C59A C 0.4539(4) -0.0703(14) 0.0629(3) 0.022(2) Uiso 0.30 1 d P A 2
H59D H 0.4603 0.0235 0.0626 0.033 Uiso 0.30 1 d PR A 2
H59E H 0.4261 -0.0818 0.0579 0.033 Uiso 0.30 1 d PR A 2
H59F H 0.4682 -0.1164 0.0461 0.033 Uiso 0.30 1 d PR A 2
C60 C 0.28424(16) 0.5090(6) 0.31578(15) 0.0555(14) Uani 1 1 d D . .
H60A H 0.2973 0.5811 0.3270 0.083 Uiso 1 1 calc R . .
H60B H 0.2829 0.4361 0.3309 0.083 Uiso 1 1 calc R . .
H60C H 0.2586 0.5355 0.3085 0.083 Uiso 1 1 calc R . .
C61 C 0.30507(19) 0.6140(6) 0.25920(15) 0.0582(15) Uani 1 1 d D . .
H61A H 0.2782 0.6319 0.2541 0.087 Uiso 1 1 calc R . .
H61B H 0.3183 0.6095 0.2388 0.087 Uiso 1 1 calc R . .
H61C H 0.3160 0.6829 0.2731 0.087 Uiso 1 1 calc R . .
C62 C 0.17913(19) 0.3154(7) 0.12152(16) 0.0600(15) Uani 1 1 d . . .
H62A H 0.2011 0.3301 0.1371 0.072 Uiso 1 1 calc R . .
H62B H 0.1692 0.4009 0.1146 0.072 Uiso 1 1 calc R . .
C63 C 0.1928(2) 0.2484(7) 0.09215(17) 0.0654(17) Uani 1 1 d . . .
H63A H 0.1775 0.1687 0.0879 0.098 Uiso 1 1 d R . .
H63B H 0.1899 0.3069 0.0727 0.098 Uiso 1 1 d R . .
H63C H 0.2201 0.2246 0.0960 0.098 Uiso 1 1 d R . .
C64 C 0.1371(2) 0.3260(9) 0.1657(2) 0.095(3) Uani 1 1 d . . .
H64A H 0.1265 0.4093 0.1578 0.114 Uiso 1 1 calc R . .
H64B H 0.1581 0.3435 0.1821 0.114 Uiso 1 1 calc R . .
C65 C 0.1063(3) 0.2448(8) 0.1811(3) 0.100(3) Uani 1 1 d . . .
H65A H 0.0972 0.2900 0.2002 0.149 Uiso 1 1 calc R . .
H65B H 0.1168 0.1612 0.1880 0.149 Uiso 1 1 calc R . .
H65C H 0.0851 0.2316 0.1650 0.149 Uiso 1 1 calc R . .
C66 C 0.5087(3) -0.3682(10) 0.2046(3) 0.042(2) Uiso 0.50 1 d P B 2
H66A H 0.5210 -0.3417 0.2259 0.051 Uiso 0.50 1 calc PR B 2
H66B H 0.5139 -0.3016 0.1882 0.051 Uiso 0.50 1 calc PR B 2
C66A C 0.4993(3) -0.4081(12) 0.1853(3) 0.051(3) Uiso 0.50 1 d P B 1
H66C H 0.5089 -0.3265 0.1764 0.061 Uiso 0.50 1 calc PR B 1
H66D H 0.4891 -0.4612 0.1668 0.061 Uiso 0.50 1 calc PR B 1
C67 C 0.5240(5) -0.4929(14) 0.1946(4) 0.055(4) Uiso 0.50 1 d P B 2
H67A H 0.5037 -0.5410 0.1818 0.083 Uiso 0.50 1 d PR B 2
H67B H 0.5330 -0.5451 0.2140 0.083 Uiso 0.50 1 d PR B 2
H67C H 0.5457 -0.4769 0.1804 0.083 Uiso 0.50 1 d PR B 2
C67A C 0.5320(5) -0.4800(16) 0.2035(4) 0.060(4) Uiso 0.50 1 d P B 1
H67D H 0.5551 -0.4788 0.1905 0.090 Uiso 0.50 1 d PR B 1
H67E H 0.5238 -0.5712 0.2066 0.090 Uiso 0.50 1 d PR B 1
H67F H 0.5379 -0.4391 0.2253 0.090 Uiso 0.50 1 d PR B 1
C68 C 0.4366(4) -0.3241(14) 0.1942(3) 0.060(3) Uiso 0.50 1 d P B 1
H68A H 0.4236 -0.3834 0.1783 0.072 Uiso 0.50 1 calc PR B 1
H68B H 0.4427 -0.2436 0.1826 0.072 Uiso 0.50 1 calc PR B 1
C68A C 0.4473(3) -0.2666(12) 0.2157(3) 0.052(3) Uiso 0.50 1 d P B 2
H68C H 0.4555 -0.2379 0.2381 0.062 Uiso 0.50 1 calc PR B 2
H68D H 0.4527 -0.1961 0.2004 0.062 Uiso 0.50 1 calc PR B 2
C69 C 0.4078(5) -0.2907(17) 0.2263(4) 0.066(4) Uiso 0.50 1 d P B 1
H69A H 0.3807 -0.3004 0.2182 0.099 Uiso 0.50 1 d PR B 1
H69B H 0.4124 -0.2002 0.2339 0.099 Uiso 0.50 1 d PR B 1
H69C H 0.4134 -0.3515 0.2449 0.099 Uiso 0.50 1 d PR B 1
C69A C 0.4094(4) -0.2894(13) 0.2143(3) 0.046(3) Uiso 0.50 1 d P B 2
H69D H 0.4047 -0.3733 0.2255 0.069 Uiso 0.50 1 d PR B 2
H69E H 0.3995 -0.2941 0.1910 0.069 Uiso 0.50 1 d PR B 2
H69F H 0.3963 -0.2186 0.2258 0.069 Uiso 0.50 1 d PR B 2
C70 C 0.5065(4) 0.234(2) 0.0182(4) 0.134(8) Uiso 0.50 1 d PD . .
H70A H 0.5002 0.1414 0.0212 0.201 Uiso 0.50 1 d PR . .
H70B H 0.5082 0.2784 0.0400 0.201 Uiso 0.50 1 d PR . .
H70C H 0.5314 0.2415 0.0078 0.201 Uiso 0.50 1 d PR . .
H71A H 0.4412 0.1218 -0.0292 0.201 Uiso 0.50 1 d PR . .
H71B H 0.4111 0.2065 -0.0093 0.201 Uiso 0.50 1 d PR . .
H71C H 0.4429 0.1187 0.0108 0.201 Uiso 0.50 1 d PR . .
C71 C 0.4373(4) 0.1865(14) -0.0085(4) 0.085(4) Uiso 0.50 1 d PD . .

loop_
_atom_site_aniso_label
_atom_site_aniso_U_11
_atom_site_aniso_U_22
_atom_site_aniso_U_33
_atom_site_aniso_U_23
_atom_site_aniso_U_13
_atom_site_aniso_U_12
Cu1 0.0178(2) 0.0258(2) 0.0196(2) 0.00212(17) -0.00218(16) -0.00005(17)
Cu2 0.0145(2) 0.0315(3) 0.0247(2) -0.00554(18) -0.00037(16) -0.00562(17)
S1 0.0302(9) 0.0593(13) 0.117(2) -0.0540(14) -0.0090(11) 0.0062(9)
S1A 0.0233(18) 0.081(3) 0.071(3) -0.049(3) -0.0092(18) 0.018(2)
S2 0.0467(7) 0.0398(6) 0.0445(6) -0.0006(5) -0.0113(5) 0.0064(5)
S3 0.107(3) 0.067(2) 0.106(3) 0.015(2) 0.068(3) 0.032(2)
O4 0.0354(16) 0.0343(16) 0.0428(17) 0.0041(14) 0.0048(13) 0.0013(13)
O5 0.069(3) 0.054(3) 0.085(3) -0.015(2) 0.000(3) -0.005(2)
N1 0.0184(14) 0.0298(17) 0.0199(14) 0.0038(12) -0.0026(11) 0.0027(12)
N2 0.0162(14) 0.0335(18) 0.0296(16) 0.0098(14) -0.0056(12) 0.0006(13)
N3 0.0145(13) 0.0298(17) 0.0260(15) 0.0048(13) 0.0006(11) 0.0036(12)
N4 0.0164(13) 0.0245(15) 0.0215(14) 0.0025(12) -0.0006(11) 0.0031(11)
N5 0.0172(14) 0.0298(17) 0.0212(14) -0.0007(12) -0.0006(11) -0.0047(12)
N6 0.0201(14) 0.0281(16) 0.0198(14) 0.0007(12) -0.0011(11) -0.0080(12)
N7 0.0231(15) 0.0253(16) 0.0212(14) 0.0031(12) -0.0028(11) -0.0005(12)
N8 0.0172(13) 0.0232(15) 0.0213(14) 0.0042(12) -0.0005(11) 0.0009(11)
C1 0.0211(17) 0.0286(19) 0.0226(17) 0.0036(14) -0.0035(13) 0.0019(14)
C2 0.0185(16) 0.0290(19) 0.0252(17) 0.0034(15) -0.0017(13) 0.0030(14)
C3 0.0189(16) 0.0262(18) 0.0254(17) 0.0054(14) -0.0017(13) 0.0018(14)
C4 0.0230(18) 0.032(2) 0.0284(19) 0.0062(16) -0.0033(14) 0.0024(15)
C5 0.0236(18) 0.031(2) 0.0294(19) 0.0076(16) 0.0033(15) 0.0003(15)
C6 0.0163(16) 0.031(2) 0.0326(19) 0.0041(16) 0.0018(14) 0.0000(14)
C7 0.0168(15) 0.0233(17) 0.0242(17) 0.0037(14) -0.0015(13) 0.0025(13)
C8 0.0195(16) 0.0258(18) 0.0184(15) -0.0001(13) -0.0018(12) 0.0064(14)
C9 0.0197(17) 0.0285(19) 0.0279(18) 0.0036(15) -0.0045(14) 0.0051(14)
C10 0.0262(18) 0.029(2) 0.0282(18) 0.0078(16) -0.0039(15) 0.0007(15)
C11 0.0227(17) 0.0246(18) 0.0287(18) 0.0037(15) 0.0000(14) 0.0007(14)
C12 0.0206(16) 0.0257(18) 0.0200(16) 0.0024(14) -0.0011(13) 0.0031(14)
C13 0.0158(15) 0.0265(18) 0.0213(16) 0.0045(14) -0.0018(12) 0.0025(13)
C14 0.0169(16) 0.032(2) 0.0196(16) 0.0027(14) -0.0023(12) 0.0008(14)
C15 0.0211(17) 0.032(2) 0.0190(16) 0.0006(14) -0.0009(13) 0.0026(15)
C16 0.0230(17) 0.032(2) 0.0213(16) -0.0032(15) -0.0030(14) 0.0018(15)
C17 0.0235(18) 0.034(2) 0.0212(16) -0.0026(15) -0.0077(14) 0.0065(15)
C18 0.0219(17) 0.033(2) 0.0224(17) 0.0021(15) 0.0013(14) 0.0046(15)
C19 0.0196(16) 0.0291(19) 0.0254(17) 0.0037(15) -0.0003(13) 0.0028(14)
C20 0.028(2) 0.035(2) 0.033(2) 0.0046(17) -0.0071(16) -0.0026(17)
C21 0.038(2) 0.043(3) 0.050(3) 0.001(2) -0.021(2) -0.010(2)
C22 0.026(2) 0.058(3) 0.049(3) 0.002(2) 0.0005(19) -0.006(2)
C23 0.041(3) 0.039(3) 0.047(3) -0.009(2) -0.012(2) -0.001(2)
C24 0.033(2) 0.032(2) 0.0258(18) 0.0020(16) -0.0086(16) 0.0090(17)
C25 0.036(2) 0.044(3) 0.050(3) 0.009(2) 0.000(2) 0.016(2)
C26 0.067(3) 0.047(3) 0.028(2) 0.008(2) 0.004(2) 0.019(3)
C27 0.038(3) 0.037(3) 0.066(3) 0.018(2) -0.018(2) -0.004(2)
C31 0.0174(16) 0.0279(19) 0.0223(16) 0.0019(14) -0.0016(13) -0.0056(14)
C32 0.0175(16) 0.0260(18) 0.0220(16) 0.0013(14) -0.0016(13) -0.0032(13)
C33 0.0189(16) 0.0220(17) 0.0225(16) 0.0008(13) -0.0032(13) -0.0008(13)
C34 0.0217(17) 0.0273(19) 0.0264(18) 0.0032(15) -0.0024(14) -0.0075(15)
C35 0.0281(19) 0.0276(19) 0.0236(17) -0.0014(15) -0.0078(14) -0.0062(15)
C36 0.031(2) 0.0275(19) 0.0231(17) -0.0008(15) -0.0030(15) -0.0034(16)
C37 0.0186(16) 0.0246(18) 0.0217(16) 0.0002(14) -0.0042(13) 0.0013(13)
C38 0.0128(14) 0.0218(17) 0.0247(16) 0.0039(13) -0.0042(12) 0.0014(12)
C39 0.0177(16) 0.0268(19) 0.0300(19) 0.0047(15) 0.0008(14) -0.0018(14)
C40 0.0186(16) 0.0250(19) 0.034(2) 0.0018(15) 0.0013(14) -0.0028(14)
C41 0.0198(16) 0.0257(18) 0.0249(17) -0.0002(14) -0.0011(13) -0.0025(14)
C42 0.0166(15) 0.0255(18) 0.0206(16) 0.0036(13) -0.0050(12) -0.0011(13)
C43 0.0154(15) 0.0252(17) 0.0210(16) 0.0027(13) -0.0023(12) -0.0029(13)
C44 0.0177(16) 0.0287(19) 0.0197(16) 0.0016(14) -0.0040(12) -0.0044(14)
C45 0.0164(15) 0.0198(17) 0.0287(18) -0.0006(14) -0.0030(13) -0.0028(13)
C46 0.0212(16) 0.0240(18) 0.0218(16) -0.0004(14) -0.0026(13) -0.0040(14)
C47 0.0207(16) 0.0276(19) 0.0209(16) 0.0023(14) -0.0014(13) -0.0053(14)
C48 0.0220(17) 0.034(2) 0.0241(17) -0.0004(15) -0.0015(14) -0.0110(15)
C49 0.0227(17) 0.032(2) 0.0230(17) 0.0011(15) -0.0024(14) -0.0087(15)
C50 0.0251(18) 0.035(2) 0.0236(17) -0.0043(16) 0.0029(14) -0.0091(16)
C51 0.036(2) 0.032(2) 0.039(2) -0.0099(18) 0.0117(18) -0.0102(18)
C52 0.032(2) 0.048(3) 0.036(2) -0.006(2) -0.0058(18) -0.007(2)
C53 0.036(2) 0.050(3) 0.0260(19) -0.0079(18) 0.0085(17) -0.021(2)
C54 0.031(2) 0.051(3) 0.0272(19) -0.0059(18) 0.0017(16) -0.022(2)
C55 0.028(2) 0.062(3) 0.048(3) -0.002(2) -0.0033(19) -0.019(2)
C56 0.049(3) 0.047(3) 0.067(4) 0.007(3) -0.003(3) -0.023(2)
C57 0.055(3) 0.103(5) 0.044(3) -0.020(3) 0.021(2) -0.054(4)
C60 0.038(3) 0.060(4) 0.069(4) 0.015(3) 0.005(2) 0.008(3)
C61 0.067(4) 0.055(3) 0.051(3) 0.025(3) -0.005(3) 0.009(3)
C62 0.059(4) 0.060(4) 0.062(4) 0.009(3) 0.010(3) 0.008(3)
C63 0.063(4) 0.062(4) 0.070(4) -0.015(3) -0.002(3) -0.009(3)
C64 0.068(5) 0.088(6) 0.131(7) -0.063(6) 0.023(5) -0.014(4)
C65 0.115(8) 0.064(5) 0.126(8) 0.006(5) 0.053(6) 0.013(5)

loop_
_atom_type_symbol
_atom_type_description
_atom_type_scat_dispersion_real
_atom_type_scat_dispersion_imag
_atom_type_scat_source
C C 0.0033 0.0016 'International Tables Vol C Tables 4.2.6.8 and 6.1.1.4'
H H 0.0000 0.0000 'International Tables Vol C Tables 4.2.6.8 and 6.1.1.4'
Cu Cu 0.3201 1.2651 'International Tables Vol C Tables 4.2.6.8 and 6.1.1.4'
N N 0.0061 0.0033 'International Tables Vol C Tables 4.2.6.8 and 6.1.1.4'
O O 0.0106 0.0060 'International Tables Vol C Tables 4.2.6.8 and 6.1.1.4'
S S 0.1246 0.1234 'International Tables Vol C Tables 4.2.6.8 and 6.1.1.4'

loop_
_geom_angle_atom_site_label_1
_geom_angle_atom_site_label_2
_geom_angle_atom_site_label_3
_geom_angle
_geom_angle_site_symmetry_1
_geom_angle_site_symmetry_3
O1 Cu1 O3 96.81(12) . .
O1 Cu1 N1 92.14(12) . .
O1 Cu1 N7 92.21(12) . .
O1 Cu1 N8 146.63(12) . .
N1 Cu1 O3 95.32(13) . .
N1 Cu1 N7 175.45(13) . .
N1 Cu1 N8 95.14(13) . .
N7 Cu1 O3 85.48(13) . .
N7 Cu1 N8 80.48(12) . .
N8 Cu1 O3 114.80(12) . .
O2 Cu2 O4 96.53(11) . .
O2 Cu2 N3 91.57(12) . 2_655
O2 Cu2 N4 138.70(12) . 2_655
O2 Cu2 N5 92.89(12) . .
N3 Cu2 O4 83.57(13) 2_655 .
N3 Cu2 N4 80.49(12) 2_655 2_655
N4 Cu2 O4 122.33(11) 2_655 .
N5 Cu2 O4 90.14(12) . .
N5 Cu2 N3 172.67(14) . 2_655
N5 Cu2 N4 99.84(13) . 2_655
O3 S1 C58 99.6(4) . .
O3 S1 H58F 141.9 . .
O3 S1 C59 111.2(4) . .
C58 S1 H58F 42.5 . .
C59 S1 C58 106.1(6) . .
C59 S1 H58F 87.8 . .
O3 S1A C58A 120.3(7) . .
O3 S1A H59A 112.4 . .
O3 S1A C59A 109.6(5) . .
C58A S1A H59A 111.8 . .
C58A S1A C59A 94.3(7) . .
C59A S1A H59A 25.7 . .
O4 S2 C60 105.6(2) . .
O4 S2 C61 106.7(3) . .
C60 S2 C61 96.3(3) . .
O7 S3 C70 106.6(7) . .
O7 S3 C71 103.1(6) . .
C70 S3 C71 94.4(6) . .
C15 O1 Cu1 122.9(2) . .
C45 O2 Cu2 128.6(2) . .
S1 O3 Cu1 116.6(2) . .
S1A O3 Cu1 128.1(3) . .
S1A O3 S1 50.5(2) . .
S2 O4 Cu2 113.65(17) . .
C62 O5 C64 113.4(5) . .
C66 O6 C66A 37.7(6) . .
C66 O6 C68A 119.1(7) . .
C68 O6 C66 137.8(8) . .
C68 O6 C66A 117.6(8) . .
C68 O6 C68A 46.3(7) . .
C68A O6 C66A 135.7(8) . .
C1 N1 Cu1 120.6(2) . .
C1 N1 C13 103.9(3) . .
C13 N1 Cu1 134.3(2) . .
C1 N2 C2 103.7(3) . .
C6 N3 Cu2 126.1(3) . 2_655
C6 N3 C7 119.0(3) . .
C7 N3 Cu2 114.9(2) . 2_655
C8 N4 Cu2 111.9(2) . 2_655
C9 N4 Cu2 128.9(2) . 2_655
C9 N4 C8 119.0(3) . .
C31 N5 Cu2 124.9(2) . .
C31 N5 C43 105.1(3) . .
C43 N5 Cu2 128.9(2) . .
C31 N6 C32 104.3(3) . .
C36 N7 Cu1 127.0(3) . .
C36 N7 C37 118.6(3) . .
C37 N7 Cu1 114.4(2) . .
C38 N8 Cu1 113.3(2) . .
C39 N8 Cu1 127.8(3) . .
C39 N8 C38 118.4(3) . .
N1 C1 C14 124.1(3) . .
N2 C1 N1 114.7(3) . .
N2 C1 C14 121.1(3) . .
N2 C2 C3 127.0(4) . .
N2 C2 C13 110.2(3) . .
C13 C2 C3 122.8(3) . .
C4 C3 C2 126.0(3) . .
C4 C3 C7 118.1(3) . .
C7 C3 C2 115.8(3) . .
C3 C4 H4 120.2 . .
C5 C4 C3 119.6(4) . .
C5 C4 H4 120.2 . .
C4 C5 H5 120.4 . .
C4 C5 C6 119.3(4) . .
C6 C5 H5 120.4 . .
N3 C6 C5 122.4(4) . .
N3 C6 H6 118.8 . .
C5 C6 H6 118.8 . .
N3 C7 C3 121.5(3) . .
N3 C7 C8 116.2(3) . .
C3 C7 C8 122.3(3) . .
N4 C8 C7 116.0(3) . .
N4 C8 C12 122.5(3) . .
C12 C8 C7 121.5(3) . .
N4 C9 H9 119.1 . .
N4 C9 C10 121.9(3) . .
C10 C9 H9 119.1 . .
C9 C10 H10 119.8 . .
C11 C10 C9 120.4(4) . .
C11 C10 H10 119.8 . .
C10 C11 H11 120.4 . .
C10 C11 C12 119.2(4) . .
C12 C11 H11 120.4 . .
C8 C12 C13 116.0(3) . .
C11 C12 C8 117.1(3) . .
C11 C12 C13 126.9(3) . .
N1 C13 C2 107.5(3) . .
N1 C13 C12 131.0(3) . .
C2 C13 C12 121.6(3) . .
C15 C14 C1 122.7(3) . .
C19 C14 C1 116.8(3) . .
C19 C14 C15 120.3(3) . .
O1 C15 C14 122.7(3) . .
O1 C15 C16 119.6(3) . .
C14 C15 C16 117.7(3) . .
C15 C16 C20 120.5(4) . .
C17 C16 C15 118.1(4) . .
C17 C16 C20 121.4(3) . .
C16 C17 H17 117.6 . .
C16 C17 C18 124.8(3) . .
C18 C17 H17 117.6 . .
C17 C18 C24 120.7(3) . .
C19 C18 C17 116.4(4) . .
C19 C18 C24 122.9(4) . .
C14 C19 H19 118.9 . .
C18 C19 C14 122.2(4) . .
C18 C19 H19 118.9 . .
C16 C20 C21 111.6(4) . .
C16 C20 C22 110.1(4) . .
C16 C20 C23 110.5(4) . .
C22 C20 C21 107.5(4) . .
C22 C20 C23 110.2(4) . .
C23 C20 C21 106.7(4) . .
C20 C21 H21A 109.5 . .
C20 C21 H21B 109.5 . .
C20 C21 H21C 109.5 . .
H21A C21 H21B 109.5 . .
H21A C21 H21C 109.5 . .
H21B C21 H21C 109.5 . .
C20 C22 H22A 109.5 . .
C20 C22 H22B 109.5 . .
C20 C22 H22C 109.5 . .
H22A C22 H22B 109.5 . .
H22A C22 H22C 109.5 . .
H22B C22 H22C 109.5 . .
C20 C23 H23A 109.5 . .
C20 C23 H23B 109.5 . .
C20 C23 H23C 109.5 . .
H23A C23 H23B 109.5 . .
H23A C23 H23C 109.5 . .
H23B C23 H23C 109.5 . .
C18 C24 C25 109.5(4) . .
C18 C24 C26 109.3(4) . .
C26 C24 C25 109.4(4) . .
C27 C24 C18 112.4(3) . .
C27 C24 C25 108.3(4) . .
C27 C24 C26 107.9(4) . .
C24 C25 H25A 109.5 . .
C24 C25 H25B 109.5 . .
C24 C25 H25C 109.5 . .
H25A C25 H25B 109.5 . .
H25A C25 H25C 109.5 . .
H25B C25 H25C 109.5 . .
C24 C26 H26A 109.5 . .
C24 C26 H26B 109.5 . .
C24 C26 H26C 109.5 . .
H26A C26 H26B 109.5 . .
H26A C26 H26C 109.5 . .
H26B C26 H26C 109.5 . .
C24 C27 H27A 109.5 . .
C24 C27 H27B 109.5 . .
C24 C27 H27C 109.5 . .
H27A C27 H27B 109.5 . .
H27A C27 H27C 109.5 . .
H27B C27 H27C 109.5 . .
N5 C31 C44 123.3(3) . .
N6 C31 N5 113.6(3) . .
N6 C31 C44 123.1(3) . .
N6 C32 C33 128.8(3) . .
N6 C32 C43 109.8(3) . .
C43 C32 C33 121.4(3) . .
C34 C33 C32 125.9(3) . .
C34 C33 C37 117.7(3) . .
C37 C33 C32 116.5(3) . .
C33 C34 H34 120.4 . .
C35 C34 C33 119.3(4) . .
C35 C34 H34 120.4 . .
C34 C35 H35 120.4 . .
C34 C35 C36 119.1(3) . .
C36 C35 H35 120.4 . .
N7 C36 C35 122.6(4) . .
N7 C36 H36 118.7 . .
C35 C36 H36 118.7 . .
N7 C37 C33 122.6(3) . .
N7 C37 C38 115.9(3) . .
C33 C37 C38 121.4(3) . .
N8 C38 C37 115.8(3) . .
N8 C38 C42 122.6(3) . .
C42 C38 C37 121.5(3) . .
N8 C39 H39 118.6 . .
N8 C39 C40 122.9(4) . .
C40 C39 H39 118.6 . .
C39 C40 H40 120.3 . .
C41 C40 C39 119.3(4) . .
C41 C40 H40 120.3 . .
C40 C41 H41 120.1 . .
C40 C41 C42 119.9(4) . .
C42 C41 H41 120.1 . .
C38 C42 C43 116.2(3) . .
C41 C42 C38 116.9(3) . .
C41 C42 C43 126.9(3) . .
N5 C43 C32 107.0(3) . .
N5 C43 C42 130.1(3) . .
C32 C43 C42 122.8(3) . .
C45 C44 C31 123.0(3) . .
C49 C44 C31 117.1(3) . .
C49 C44 C45 119.9(3) . .
O2 C45 C44 122.8(3) . .
O2 C45 C46 118.9(3) . .
C44 C45 C46 118.3(3) . .
C45 C46 C50 120.6(3) . .
C47 C46 C45 118.9(3) . .
C47 C46 C50 120.5(3) . .
C46 C47 H47 118.3 . .
C46 C47 C48 123.3(3) . .
C48 C47 H47 118.3 . .
C47 C48 C54 121.4(3) . .
C49 C48 C47 117.6(3) . .
C49 C48 C54 120.9(3) . .
C44 C49 H49 119.1 . .
C48 C49 C44 121.8(3) . .
C48 C49 H49 119.1 . .
C46 C50 C51 110.9(3) . .
C52 C50 C46 110.0(3) . .
C52 C50 C51 109.1(4) . .
C53 C50 C46 112.3(3) . .
C53 C50 C51 107.0(4) . .
C53 C50 C52 107.5(4) . .
C50 C51 H51A 109.5 . .
C50 C51 H51B 109.5 . .
C50 C51 H51C 109.5 . .
H51A C51 H51B 109.5 . .
H51A C51 H51C 109.5 . .
H51B C51 H51C 109.5 . .
C50 C52 H52A 109.5 . .
C50 C52 H52B 109.5 . .
C50 C52 H52C 109.5 . .
H52A C52 H52B 109.5 . .
H52A C52 H52C 109.5 . .
H52B C52 H52C 109.5 . .
C50 C53 H53A 109.5 . .
C50 C53 H53B 109.5 . .
C50 C53 H53C 109.5 . .
H53A C53 H53B 109.5 . .
H53A C53 H53C 109.5 . .
H53B C53 H53C 109.5 . .
C48 C54 C56 108.3(4) . .
C55 C54 C48 110.0(4) . .
C55 C54 C56 108.9(4) . .
C55 C54 C57 109.2(5) . .
C57 C54 C48 112.8(4) . .
C57 C54 C56 107.5(5) . .
C54 C55 H55A 109.5 . .
C54 C55 H55B 109.5 . .
C54 C55 H55C 109.5 . .
H55A C55 H55B 109.5 . .
H55A C55 H55C 109.5 . .
H55B C55 H55C 109.5 . .
C54 C56 H56A 109.5 . .
C54 C56 H56B 109.5 . .
C54 C56 H56C 109.5 . .
H56A C56 H56B 109.5 . .
H56A C56 H56C 109.5 . .
H56B C56 H56C 109.5 . .
C54 C57 H57A 109.5 . .
C54 C57 H57B 109.5 . .
C54 C57 H57C 109.5 . .
H57A C57 H57B 109.5 . .
H57A C57 H57C 109.5 . .
H57B C57 H57C 109.5 . .
S1 C58 H58A 110.2 . .
S1 C58 H58B 109.3 . .
S1 C58 H58C 108.9 . .
S1 C58 H58D 163.7 . .
S1 C58 H58F 58.2 . .
H58A C58 H58B 109.5 . .
H58A C58 H58C 109.5 . .
H58A C58 H58D 82.3 . .
H58A C58 H58F 59.7 . .
H58B C58 H58C 109.5 . .
H58B C58 H58D 74.5 . .
H58B C58 H58F 151.0 . .
H58C C58 H58D 55.8 . .
H58C C58 H58F 99.5 . .
H58D C58 H58F 125.5 . .
S1A C58A H58A 137.5 . .
S1A C58A H58C 96.0 . .
S1A C58A H58D 109.8 . .
S1A C58A H58E 108.9 . .
S1A C58A H58F 109.8 . .
H58A C58A H58C 97.4 . .
H58A C58A H58D 52.0 . .
H58A C58A H58E 113.5 . .
H58A C58A H58F 59.2 . .
H58C C58A H58D 53.2 . .
H58C C58A H58E 66.2 . .
H58C C58A H58F 153.4 . .
H58D C58A H58E 109.5 . .
H58D C58A H58F 109.5 . .
H58E C58A H58F 109.5 . .
S1 C59 H59A 109.1 . .
S1 C59 H59B 108.7 . .
S1 C59 H59C 110.6 . .
S1 C59 H59D 132.0 . .
S1 C59 H59E 92.6 . .
S1 C59 H59F 153.3 . .
H59A C59 H59B 109.5 . .
H59A C59 H59C 109.5 . .
H59A C59 H59D 47.8 . .
H59A C59 H59E 116.8 . .
H59A C59 H59F 93.5 . .
H59B C59 H59C 109.5 . .
H59B C59 H59D 62.5 . .
H59B C59 H59E 16.1 . .
H59B C59 H59F 75.2 . .
H59C C59 H59D 116.7 . .
H59C C59 H59E 116.8 . .
H59C C59 H59F 46.2 . .
H59D C59 H59E 73.3 . .
H59D C59 H59F 73.9 . .
H59E C59 H59F 89.4 . .
S1A C59A H59A 46.0 . .
S1A C59A H59B 120.1 . .
S1A C59A H59C 71.1 . .
S1A C59A H59D 111.9 . .
S1A C59A H59E 107.6 . .
S1A C59A H59F 108.8 . .
H59A C59A H59B 154.2 . .
H59A C59A H59C 91.2 . .
H59A C59A H59D 70.2 . .
H59A C59A H59E 141.7 . .
H59A C59A H59F 106.2 . .
H59B C59A H59C 104.7 . .
H59B C59A H59D 106.5 . .
H59B C59A H59E 13.4 . .
H59B C59A H59F 99.1 . .
H59C C59A H59D 140.3 . .
H59C C59A H59E 106.6 . .
H59C C59A H59F 41.1 . .
H59D C59A H59E 109.5 . .
H59D C59A H59F 109.5 . .
H59E C59A H59F 109.5 . .
S2 C60 H60A 109.5 . .
S2 C60 H60B 109.5 . .
S2 C60 H60C 109.5 . .
H60A C60 H60B 109.5 . .
H60A C60 H60C 109.5 . .
H60B C60 H60C 109.5 . .
S2 C61 H61A 109.5 . .
S2 C61 H61B 109.5 . .
S2 C61 H61C 109.5 . .
H61A C61 H61B 109.5 . .
H61A C61 H61C 109.5 . .
H61B C61 H61C 109.5 . .
O5 C62 H62A 108.2 . .
O5 C62 H62B 108.2 . .
O5 C62 C63 116.2(6) . .
H62A C62 H62B 107.4 . .
C63 C62 H62A 108.2 . .
C63 C62 H62B 108.2 . .
C62 C63 H63A 109.1 . .
C62 C63 H63B 109.4 . .
C62 C63 H63C 109.9 . .
H63A C63 H63B 109.5 . .
H63A C63 H63C 109.5 . .
H63B C63 H63C 109.5 . .
O5 C64 H64A 110.2 . .
O5 C64 H64B 110.2 . .
O5 C64 C65 107.4(6) . .
H64A C64 H64B 108.5 . .
C65 C64 H64A 110.2 . .
C65 C64 H64B 110.2 . .
C64 C65 H65A 109.5 . .
C64 C65 H65B 109.5 . .
C64 C65 H65C 109.5 . .
H65A C65 H65B 109.5 . .
H65A C65 H65C 109.5 . .
H65B C65 H65C 109.5 . .
O6 C66 H66A 109.8 . .
O6 C66 H66B 109.8 . .
O6 C66 C67 109.2(10) . .
O6 C66 H67F 124.6 . .
H66A C66 H66B 108.3 . .
H66A C66 H67F 51.9 . .
H66B C66 H67F 125.4 . .
C67 C66 H66A 109.8 . .
C67 C66 H66B 109.8 . .
C67 C66 H67F 58.0 . .
O6 C66A H66C 109.5 . .
O6 C66A H66D 109.5 . .
O6 C66A H67A 110.3 . .
O6 C66A C67A 110.8(10) . .
H66C C66A H66D 108.1 . .
H66C C66A H67A 140.0 . .
H66D C66A H67A 53.7 . .
C67A C66A H66C 109.5 . .
C67A C66A H66D 109.5 . .
C67A C66A H67A 58.9 . .
C66 C67 H67A 108.5 . .
C66 C67 H67B 111.1 . .
C66 C67 H67C 108.8 . .
C66 C67 H67D 107.8 . .
C66 C67 H67E 126.3 . .
C66 C67 H67F 61.8 . .
H67A C67 H67B 109.5 . .
H67A C67 H67C 109.5 . .
H67A C67 H67D 131.8 . .
H67A C67 H67E 79.5 . .
H67A C67 H67F 148.4 . .
H67B C67 H67C 109.5 . .
H67B C67 H67D 85.5 . .
H67B C67 H67E 30.2 . .
H67B C67 H67F 55.7 . .
H67C C67 H67D 27.1 . .
H67C C67 H67E 118.3 . .
H67C C67 H67F 102.0 . .
H67D C67 H67E 103.0 . .
H67D C67 H67F 78.0 . .
H67E C67 H67F 83.7 . .
C66A C67A H67A 55.8 . .
C66A C67A H67B 133.0 . .
C66A C67A H67C 85.7 . .
C66A C67A H67D 110.7 . .
C66A C67A H67E 107.9 . .
C66A C67A H67F 109.9 . .
H67A C67A H67B 88.4 . .
H67A C67A H67C 78.9 . .
H67A C67A H67D 103.8 . .
H67A C67A H67E 58.0 . .
H67A C67A H67F 146.7 . .
H67B C67A H67C 119.1 . .
H67B C67A H67D 106.5 . .
H67B C67A H67E 30.5 . .
H67B C67A H67F 82.8 . .
H67C C67A H67D 28.3 . .
H67C C67A H67E 106.8 . .
H67C C67A H67F 133.0 . .
H67D C67A H67E 109.5 . .
H67D C67A H67F 109.5 . .
H67E C67A H67F 109.5 . .
O6 C68 H68A 110.3 . .
O6 C68 H68B 110.3 . .
O6 C68 C69 107.3(10) . .
O6 C68 H69E 157.6 . .
H68A C68 H68B 108.5 . .
H68A C68 H69E 70.4 . .
H68B C68 H69E 89.9 . .
C69 C68 H68A 110.2 . .
C69 C68 H68B 110.3 . .
C69 C68 H69E 54.4 . .
O6 C68A H68C 109.1 . .
O6 C68A H68D 109.1 . .
H68C C68A H68D 107.9 . .
C69A C68A O6 112.4(10) . .
C69A C68A H68C 109.1 . .
C69A C68A H68D 109.1 . .
C68 C69 H69A 108.8 . .
C68 C69 H69B 109.2 . .
C68 C69 H69C 110.4 . .
C68 C69 H69D 81.5 . .
C68 C69 H69E 48.9 . .
C68 C69 H69F 117.1 . .
H69A C69 H69B 109.5 . .
H69A C69 H69C 109.5 . .
H69A C69 H69D 76.8 . .
H69A C69 H69E 62.3 . .
H69A C69 H69F 68.5 . .
H69B C69 H69C 109.5 . .
H69B C69 H69D 164.0 . .
H69B C69 H69E 110.6 . .
H69B C69 H69F 41.5 . .
H69C C69 H69D 54.7 . .
H69C C69 H69E 139.4 . .
H69C C69 H69F 130.3 . .
H69D C69 H69E 85.4 . .
H69D C69 H69F 144.3 . .
H69E C69 H69F 85.9 . .
C68A C69A H69A 168.3 . .
C68A C69A H69B 78.1 . .
C68A C69A H69C 89.6 . .
C68A C69A H69D 108.8 . .
C68A C69A H69E 110.0 . .
C68A C69A H69F 109.6 . .
H69A C69A H69B 91.8 . .
H69A C69A H69C 82.2 . .
H69A C69A H69D 69.3 . .
H69A C69A H69E 81.1 . .
H69A C69A H69F 61.8 . .
H69B C69A H69C 76.5 . .
H69B C69A H69D 111.8 . .
H69B C69A H69E 132.3 . .
H69B C69A H69F 33.2 . .
H69C C69A H69D 37.6 . .
H69C C69A H69E 147.0 . .
H69C C69A H69F 87.0 . .
H69D C69A H69E 109.5 . .
H69D C69A H69F 109.5 . .
H69E C69A H69F 109.5 . .
S3 C70 H70A 113.0 . .
S3 C70 H70B 107.1 . .
S3 C70 H70C 108.3 . .
H70A C70 H70B 109.5 . .
H70A C70 H70C 109.5 . .
H70B C70 H70C 109.5 . .
S3 C71 H71A 112.0 . .
S3 C71 H71B 118.4 . .
S3 C71 H71C 112.5 . .
H71A C71 H71B 105.8 . .
H71A C71 H71C 98.1 . .
H71B C71 H71C 107.9 . .

loop_
_geom_bond_atom_site_label_1
_geom_bond_atom_site_label_2
_geom_bond_distance
_geom_bond_site_symmetry_2
Cu1 O1 1.917(3) .
Cu1 O3 2.262(4) .
Cu1 N1 1.938(3) .
Cu1 N7 2.023(3) .
Cu1 N8 2.052(3) .
Cu2 O2 1.890(3) .
Cu2 O4 2.489(3) .
Cu2 N3 1.981(3) 2_655
Cu2 N4 2.088(3) 2_655
Cu2 N5 1.920(3) .
S1 O3 1.520(4) .
S1 C58 1.858(13) .
S1 H58F 1.6064 .
S1 C59 1.582(11) .
S1A O3 1.460(5) .
S1A C58A 1.662(15) .
S1A H59A 1.5632 .
S1A C59A 2.063(15) .
S2 O4 1.536(3) .
S2 C60 1.774(6) .
S2 C61 1.776(5) .
S3 O7 1.532(8) .
S3 C70 1.775(9) .
S3 C71 1.796(9) .
O1 C15 1.337(5) .
O2 C45 1.317(4) .
O5 C62 1.376(8) .
O5 C64 1.446(8) .
O6 C66 1.393(11) .
O6 C66A 1.442(12) .
O6 C68 1.344(13) .
O6 C68A 1.426(12) .
N1 C1 1.359(5) .
N1 C13 1.386(4) .
N2 C1 1.353(5) .
N2 C2 1.360(4) .
N3 Cu2 1.981(3) 2_655
N3 C6 1.326(5) .
N3 C7 1.363(5) .
N4 Cu2 2.088(3) 2_655
N4 C8 1.354(4) .
N4 C9 1.328(5) .
N5 C31 1.371(5) .
N5 C43 1.374(5) .
N6 C31 1.340(5) .
N6 C32 1.372(5) .
N7 C36 1.322(5) .
N7 C37 1.362(5) .
N8 C38 1.368(5) .
N8 C39 1.328(5) .
C1 C14 1.460(5) .
C2 C3 1.441(5) .
C2 C13 1.398(5) .
C3 C4 1.398(6) .
C3 C7 1.404(5) .
C4 H4 0.9300 .
C4 C5 1.367(5) .
C5 H5 0.9300 .
C5 C6 1.399(5) .
C6 H6 0.9300 .
C7 C8 1.436(5) .
C8 C12 1.426(5) .
C9 H9 0.9300 .
C9 C10 1.402(5) .
C10 H10 0.9300 .
C10 C11 1.370(5) .
C11 H11 0.9300 .
C11 C12 1.408(5) .
C12 C13 1.439(5) .
C14 C15 1.419(5) .
C14 C19 1.418(5) .
C15 C16 1.444(5) .
C16 C17 1.386(6) .
C16 C20 1.525(6) .
C17 H17 0.9300 .
C17 C18 1.403(6) .
C18 C19 1.377(5) .
C18 C24 1.527(6) .
C19 H19 0.9300 .
C20 C21 1.550(6) .
C20 C22 1.529(7) .
C20 C23 1.545(7) .
C21 H21A 0.9600 .
C21 H21B 0.9600 .
C21 H21C 0.9600 .
C22 H22A 0.9600 .
C22 H22B 0.9600 .
C22 H22C 0.9600 .
C23 H23A 0.9600 .
C23 H23B 0.9600 .
C23 H23C 0.9600 .
C24 C25 1.533(6) .
C24 C26 1.529(6) .
C24 C27 1.517(7) .
C25 H25A 0.9600 .
C25 H25B 0.9600 .
C25 H25C 0.9600 .
C26 H26A 0.9600 .
C26 H26B 0.9600 .
C26 H26C 0.9600 .
C27 H27A 0.9600 .
C27 H27B 0.9600 .
C27 H27C 0.9600 .
C31 C44 1.467(5) .
C32 C33 1.438(5) .
C32 C43 1.401(5) .
C33 C34 1.401(5) .
C33 C37 1.414(5) .
C34 H34 0.9300 .
C34 C35 1.383(5) .
C35 H35 0.9300 .
C35 C36 1.413(6) .
C36 H36 0.9300 .
C37 C38 1.443(5) .
C38 C42 1.418(5) .
C39 H39 0.9300 .
C39 C40 1.397(6) .
C40 H40 0.9300 .
C40 C41 1.378(5) .
C41 H41 0.9300 .
C41 C42 1.408(5) .
C42 C43 1.421(5) .
C44 C45 1.428(5) .
C44 C49 1.404(5) .
C45 C46 1.429(5) .
C46 C47 1.387(5) .
C46 C50 1.537(5) .
C47 H47 0.9300 .
C47 C48 1.398(5) .
C48 C49 1.387(5) .
C48 C54 1.538(5) .
C49 H49 0.9300 .
C50 C51 1.541(6) .
C50 C52 1.535(6) .
C50 C53 1.531(5) .
C51 H51A 0.9600 .
C51 H51B 0.9600 .
C51 H51C 0.9600 .
C52 H52A 0.9600 .
C52 H52B 0.9600 .
C52 H52C 0.9600 .
C53 H53A 0.9600 .
C53 H53B 0.9600 .
C53 H53C 0.9600 .
C54 C55 1.522(7) .
C54 C56 1.549(8) .
C54 C57 1.529(6) .
C55 H55A 0.9600 .
C55 H55B 0.9600 .
C55 H55C 0.9600 .
C56 H56A 0.9600 .
C56 H56B 0.9600 .
C56 H56C 0.9600 .
C57 H57A 0.9600 .
C57 H57B 0.9600 .
C57 H57C 0.9600 .
C58 H58A 0.9800 .
C58 H58B 0.9799 .
C58 H58C 0.9801 .
C58 H58D 0.4763 .
C58 H58F 1.2761 .
C58A H58A 1.2873 .
C58A H58C 0.8002 .
C58A H58D 0.9801 .
C58A H58E 0.9801 .
C58A H58F 0.9799 .
C59 H59A 0.9801 .
C59 H59B 0.9800 .
C59 H59C 0.9800 .
C59 H59D 1.4925 .
C59 H59E 1.1497 .
C59 H59F 1.1262 .
C59A H59A 0.9430 .
C59A H59B 0.6981 .
C59A H59C 1.2738 .
C59A H59D 0.9800 .
C59A H59E 0.9800 .
C59A H59F 0.9802 .
C60 H60A 0.9600 .
C60 H60B 0.9600 .
C60 H60C 0.9600 .
C61 H61A 0.9600 .
C61 H61B 0.9600 .
C61 H61C 0.9600 .
C62 H62A 0.9700 .
C62 H62B 0.9700 .
C62 C63 1.463(9) .
C63 H63A 0.9800 .
C63 H63B 0.9801 .
C63 H63C 0.9799 .
C64 H64A 0.9700 .
C64 H64B 0.9700 .
C64 C65 1.511(12) .
C65 H65A 0.9600 .
C65 H65B 0.9600 .
C65 H65C 0.9600 .
C66 H66A 0.9700 .
C66 H66B 0.9700 .
C66 C67 1.441(18) .
C66 H67F 1.4627 .
C66A H66C 0.9700 .
C66A H66D 0.9700 .
C66A H67A 1.3680 .
C66A C67A 1.502(19) .
C67 H67A 0.9799 .
C67 H67B 0.9800 .
C67 H67C 0.9797 .
C67 H67D 1.1073 .
C67 H67E 0.9320 .
C67 H67F 1.4072 .
C67A H67A 1.4169 .
C67A H67B 0.7853 .
C67A H67C 1.0635 .
C67A H67D 0.9798 .
C67A H67E 0.9800 .
C67A H67F 0.9801 .
C68 H68A 0.9700 .
C68 H68B 0.9700 .
C68 C69 1.71(2) .
C68 H69E 1.3230 .
C68A H68C 0.9700 .
C68A H68D 0.9700 .
C68A C69A 1.334(17) .
C69 H69A 0.9799 .
C69 H69B 0.9800 .
C69 H69C 0.9799 .
C69 H69D 0.8467 .
C69 H69E 1.4272 .
C69 H69F 0.8346 .
C69A H69A 1.0222 .
C69A H69B 1.1994 .
C69A H69C 1.3771 .
C69A H69D 0.9801 .
C69A H69E 0.9801 .
C69A H69F 0.9800 .
C70 H70A 0.9801 .
C70 H70B 0.9801 .
C70 H70C 0.9799 .
C71 H71A 1.0724 .
C71 H71B 0.9316 .
C71 H71C 1.0456 .

loop_
_smtbx_masks_void_nr
_smtbx_masks_void_average_x
_smtbx_masks_void_average_y
_smtbx_masks_void_average_z
_smtbx_masks_void_volume
_smtbx_masks_void_count_electrons
1 0.000 0.327 0.750 10.4 0.0
2 0.082 0.502 0.577 111.1 20.3
3 -0.082 0.502 0.923 111.1 19.9
4 0.082 0.498 0.077 111.1 20.3
5 -0.082 0.498 0.423 111.1 19.9
6 0.000 0.673 0.250 10.4 0.0
7 0.159 0.187 0.416 11.6 0.0
8 0.159 0.813 0.916 11.6 0.0
9 0.234 0.129 0.950 13.0 0.0
10 0.229 0.250 0.762 8.3 0.0
11 0.229 0.750 0.262 8.3 0.0
12 0.234 0.871 0.450 13.0 0.0
13 0.266 0.371 0.050 13.0 0.0
14 0.266 0.629 0.550 13.0 0.0
15 0.271 0.250 0.238 8.3 0.0
16 0.271 0.750 0.738 8.3 0.0
17 0.341 0.313 0.584 11.6 0.0
18 0.341 0.687 0.084 11.6 0.0
19 0.418 0.002 0.923 111.1 19.9
20 0.418 0.998 0.423 111.1 19.9
21 0.500 0.173 0.250 10.4 0.0
22 0.500 0.827 0.750 10.4 0.0
23 0.582 -0.002 0.077 111.1 20.3
24 0.582 0.002 0.577 111.1 20.3
25 0.659 0.313 0.916 11.6 0.0
26 0.659 0.687 0.416 11.6 0.0
27 0.729 0.250 0.262 8.3 0.0
28 0.734 0.371 0.450 13.0 0.0
29 0.734 0.629 0.950 13.0 0.0
30 0.729 0.750 0.762 8.3 0.0
31 0.766 0.129 0.550 13.0 0.0
32 0.766 0.871 0.050 13.0 0.0
33 0.771 0.250 0.738 8.3 0.0
34 0.771 0.750 0.238 8.3 0.0
35 0.841 0.187 0.084 11.6 0.0
36 0.841 0.813 0.584 11.6 0.0
